data_2229855
loop_
_publ_author_name
'Hossain, G. M. Golzar'

_publ_section_title
;
 <i>cis</i>-Bis[4-amino-<i>N</i>-(pyrimidin-2-yl)benzenesulfonamido-\k^2^<i>N</i>,<i>N</i>']bis(dimethyl
 sulfoxide-\k<i>O</i>)cadmium
;
_journal_coeditor_code TK2721
_journal_issue 4
_journal_name_full 'Acta Crystallographica Section E'
_journal_page_first m505
_journal_page_last m506
_journal_paper_doi 10.1107/S1600536811010816
_journal_volume 67
_journal_year 2011
_chemical_formula_iupac '[Cd (C10 H9 N4 O2 S)2 (C2 H6 O S)2]'
_chemical_formula_moiety 'C24 H30 Cd N8 O6 S4'
_chemical_formula_sum 'C24 H30 Cd N8 O6 S4'
_chemical_formula_weight 767.20
_chemical_name_systematic
;
<i>cis</i>-Bis[4-amino-<i>N</i>-(pyrimidin-2-yl)benzenesulfonamido-
\k^2^<i>N</i>,<i>N</i>']bis(dimethyl sulfoxide-\k<i>O</i>)cadmium
;
_space_group_IT_number 60
_symmetry_cell_setting orthorhombic
_symmetry_space_group_name_Hall '-P 2n 2ab'
_symmetry_space_group_name_H-M 'P b c n'
_atom_sites_solution_hydrogens geom
_atom_sites_solution_primary direct
_atom_sites_solution_secondary difmap
_audit_creation_method SHELXL97
_cell_angle_alpha 90.00
_cell_angle_beta 90.00
_cell_angle_gamma 90.00
_cell_formula_units_Z 4
_cell_length_a 16.9168(5)
_cell_length_b 15.2448(3)
_cell_length_c 11.8402(3)
_cell_measurement_reflns_used 3503
_cell_measurement_temperature 150(2)
_cell_measurement_theta_max 27.48
_cell_measurement_theta_min 2.91
_cell_volume 3053.51(13)
_computing_cell_refinement 'DENZO (Otwinowski & Minor, 1997) and COLLECT (Hooft, 1998)'
_computing_data_collection 'DENZO (Otwinowski & Minor, 1997) and COLLECT (Hooft, 1998)'
_computing_data_reduction 'DENZO (Otwinowski & Minor, 1997) and COLLECT (Hooft, 1998)'
_computing_molecular_graphics 'ORTEP3 for Windows (Farrugia, 1997)'
_computing_publication_material 'WinGX (Farrugia, 1999)'
_computing_structure_refinement 'SHELXL97 (Sheldrick, 2008)'
_computing_structure_solution 'SHELXS97 (Sheldrick, 2008)'
_diffrn_ambient_temperature 150(2)
_diffrn_measured_fraction_theta_full 0.998
_diffrn_measured_fraction_theta_max 0.998
_diffrn_measurement_device_type 'Nonius KappaCCD'
_diffrn_measurement_method '\w scans'
_diffrn_radiation_monochromator graphite
_diffrn_radiation_source 'fine-focus sealed tube'
_diffrn_radiation_type MoK\a
_diffrn_radiation_wavelength 0.71073
_diffrn_reflns_av_R_equivalents 0.0877
_diffrn_reflns_av_sigmaI/netI 0.0732
_diffrn_reflns_limit_h_max 18
_diffrn_reflns_limit_h_min -21
_diffrn_reflns_limit_k_max 19
_diffrn_reflns_limit_k_min -19
_diffrn_reflns_limit_l_max 15
_diffrn_reflns_limit_l_min -15
_diffrn_reflns_number 21431
_diffrn_reflns_theta_full 27.48
_diffrn_reflns_theta_max 27.48
_diffrn_reflns_theta_min 3.18
_diffrn_standards_decay_% 0
_exptl_absorpt_coefficient_mu 1.042
_exptl_absorpt_correction_T_max 0.8346
_exptl_absorpt_correction_T_min 0.8032
_exptl_absorpt_correction_type multi-scan
_exptl_absorpt_process_details '(Blessing, 1995)'
_exptl_crystal_colour White
_exptl_crystal_density_diffrn 1.669
_exptl_crystal_density_method 'not measured'
_exptl_crystal_description Block
_exptl_crystal_F_000 1560
_exptl_crystal_size_max 0.22
_exptl_crystal_size_mid 0.20
_exptl_crystal_size_min 0.18
_refine_diff_density_max 0.739
_refine_diff_density_min -0.776
_refine_ls_extinction_method none
_refine_ls_goodness_of_fit_ref 1.094
_refine_ls_hydrogen_treatment mixed
_refine_ls_matrix_type full
_refine_ls_number_parameters 235
_refine_ls_number_reflns 3503
_refine_ls_number_restraints 30
_refine_ls_restrained_S_all 1.116
_refine_ls_R_factor_all 0.0697
_refine_ls_R_factor_gt 0.0446
_refine_ls_shift/su_max 0.001
_refine_ls_shift/su_mean 0.000
_refine_ls_structure_factor_coef Fsqd
_refine_ls_weighting_details 'calc w=1/[\s^2^(Fo^2^)+(0.0172P)^2^+6.2081P] where P=(Fo^2^+2Fc^2^)/3'
_refine_ls_weighting_scheme calc
_refine_ls_wR_factor_gt 0.0962
_refine_ls_wR_factor_ref 0.1022
_reflns_number_gt 2545
_reflns_number_total 3503
_reflns_threshold_expression >2sigma(I)
_cod_data_source_file tk2721.cif
_cod_data_source_block I
_cod_database_code 2229855
_cod_database_fobs_code 2229855

loop_
_symmetry_equiv_pos_as_xyz
'x, y, z'
'-x+1/2, -y+1/2, z+1/2'
'-x, y, -z+1/2'
'x+1/2, -y+1/2, -z'
'-x, -y, -z'
'x-1/2, y-1/2, -z-1/2'
'x, -y, z-1/2'
'-x-1/2, y-1/2, z'

loop_
_atom_site_type_symbol
_atom_site_label
_atom_site_fract_x
_atom_site_fract_y
_atom_site_fract_z
_atom_site_U_iso_or_equiv
_atom_site_adp_type
_atom_site_calc_flag
_atom_site_refinement_flags
_atom_site_occupancy
_atom_site_disorder_assembly
_atom_site_disorder_group
Cd Cd1 0.0000 0.12725(2) 0.2500 0.02037(13) Uani d S 1 . .
S S11 -0.15957(6) 0.26178(6) 0.36236(8) 0.0199(2) Uani d . 1 . .
O O11 -0.20168(16) 0.21509(17) 0.2743(2) 0.0270(7) Uani d . 1 . .
O O12 -0.19685(16) 0.26244(17) 0.4719(2) 0.0257(6) Uani d . 1 . .
N N11 -0.07346(19) 0.21814(19) 0.3648(3) 0.0198(7) Uani d . 1 . .
N N12 0.05166(19) 0.1969(2) 0.4215(3) 0.0199(7) Uani d . 1 . .
N N13 -0.0247(2) 0.3085(2) 0.5150(3) 0.0249(8) Uani d . 1 . .
N N14 -0.1601(2) 0.6222(2) 0.1768(3) 0.0303(8) Uani d D 1 . .
H H14A -0.129(2) 0.630(3) 0.111(3) 0.049(15) Uiso d D 1 . .
H H14B -0.204(2) 0.655(3) 0.204(4) 0.050(15) Uiso d D 1 . .
C C11 -0.0156(2) 0.2441(2) 0.4378(3) 0.0192(8) Uani d . 1 . .
C C12 0.1152(2) 0.2199(3) 0.4811(3) 0.0262(9) Uani d . 1 . .
H H12 0.1637 0.1901 0.4685 0.031 Uiso calc R 1 . .
C C13 0.1122(3) 0.2854(3) 0.5601(4) 0.0328(11) Uani d . 1 . .
H H13 0.1575 0.3016 0.6026 0.039 Uiso calc R 1 . .
C C14 0.0402(3) 0.3271(3) 0.5751(4) 0.0329(11) Uani d . 1 . .
H H14 0.0367 0.3714 0.6313 0.039 Uiso calc R 1 . .
C C15 -0.1503(2) 0.3716(2) 0.3178(3) 0.0206(8) Uani d . 1 . .
C C16 -0.1968(3) 0.4361(3) 0.3654(3) 0.0280(10) Uani d . 1 . .
H H16 -0.2269 0.4232 0.4312 0.034 Uiso calc R 1 . .
C C17 -0.2005(3) 0.5188(3) 0.3195(4) 0.0288(10) Uani d . 1 . .
H H17 -0.2336 0.5619 0.3530 0.035 Uiso calc R 1 . .
C C18 -0.1556(2) 0.5402(2) 0.2229(3) 0.0231(9) Uani d . 1 . .
C C19 -0.1065(3) 0.4757(3) 0.1783(4) 0.0312(10) Uani d . 1 . .
H H19 -0.0739 0.4889 0.1152 0.037 Uiso calc R 1 . .
C C20 -0.1045(3) 0.3927(3) 0.2248(4) 0.0332(11) Uani d . 1 . .
H H20 -0.0711 0.3493 0.1924 0.040 Uiso calc R 1 . .
O O1 -0.08770(19) 0.01537(18) 0.2349(2) 0.0364(8) Uani d D 1 . .
S S1 -0.08063(10) -0.05478(10) 0.14466(12) 0.0277(5) Uani d PD 0.715(4) A 1
S S1' -0.1400(3) -0.0149(3) 0.1457(3) 0.0378(15) Uani d PD 0.285(4) A 2
C C1 -0.1509(6) -0.0296(6) 0.0397(7) 0.068(2) Uani d PDU 0.715(4) A 1
H H1A -0.2036 -0.0265 0.0739 0.101 Uiso calc PR 0.715(4) A 1
H H1B -0.1504 -0.0753 -0.0185 0.101 Uiso calc PR 0.715(4) A 1
H H1C -0.1379 0.0271 0.0053 0.101 Uiso calc PR 0.715(4) A 1
C C2 -0.1237(6) -0.1479(5) 0.2028(7) 0.051(2) Uani d PDU 0.715(4) A 1
H H2A -0.0896 -0.1710 0.2628 0.076 Uiso calc PR 0.715(4) A 1
H H2B -0.1304 -0.1925 0.1440 0.076 Uiso calc PR 0.715(4) A 1
H H2C -0.1754 -0.1327 0.2346 0.076 Uiso calc PR 0.715(4) A 1
C C1' -0.0900(11) -0.0263(12) 0.0231(14) 0.042(4) Uani d PDU 0.285(4) A 2
H H1'1 -0.0843 0.0311 -0.0132 0.064 Uiso calc PR 0.285(4) A 2
H H1'2 -0.1192 -0.0659 -0.0271 0.064 Uiso calc PR 0.285(4) A 2
H H1'3 -0.0375 -0.0508 0.0384 0.064 Uiso calc PR 0.285(4) A 2
C C2' -0.1696(10) -0.1245(11) 0.1724(15) 0.040(4) Uani d PDU 0.285(4) A 2
H H2'1 -0.1269 -0.1646 0.1512 0.060 Uiso calc PR 0.285(4) A 2
H H2'2 -0.2169 -0.1380 0.1278 0.060 Uiso calc PR 0.285(4) A 2
H H2'3 -0.1816 -0.1315 0.2529 0.060 Uiso calc PR 0.285(4) A 2

loop_
_atom_site_aniso_label
_atom_site_aniso_U_11
_atom_site_aniso_U_22
_atom_site_aniso_U_33
_atom_site_aniso_U_12
_atom_site_aniso_U_13
_atom_site_aniso_U_23
Cd1 0.0263(2) 0.0129(2) 0.0219(2) 0.000 -0.00159(18) 0.000
S11 0.0156(5) 0.0151(5) 0.0291(5) -0.0010(4) -0.0004(4) 0.0004(4)
O11 0.0217(15) 0.0207(15) 0.0386(17) -0.0055(12) -0.0096(13) -0.0029(12)
O12 0.0208(15) 0.0236(15) 0.0328(15) 0.0002(12) 0.0050(12) 0.0048(12)
N11 0.0178(17) 0.0148(16) 0.0269(17) 0.0027(13) -0.0023(15) -0.0019(13)
N12 0.0162(17) 0.0201(17) 0.0234(16) 0.0028(14) 0.0008(14) 0.0010(13)
N13 0.0215(19) 0.0261(18) 0.0270(18) -0.0002(15) 0.0013(15) -0.0092(14)
N14 0.039(2) 0.0210(18) 0.0309(19) 0.0042(18) 0.0156(18) 0.0058(15)
C11 0.017(2) 0.0179(19) 0.0223(19) -0.0025(16) 0.0031(16) 0.0003(15)
C12 0.018(2) 0.033(2) 0.028(2) 0.0020(18) -0.0021(18) 0.0006(18)
C13 0.023(2) 0.042(3) 0.033(2) -0.004(2) -0.0073(19) -0.010(2)
C14 0.028(3) 0.038(3) 0.033(2) -0.002(2) -0.005(2) -0.017(2)
C15 0.018(2) 0.0148(19) 0.029(2) 0.0010(17) -0.0021(17) 0.0018(15)
C16 0.032(3) 0.022(2) 0.030(2) 0.0020(19) 0.0095(19) 0.0010(17)
C17 0.030(2) 0.019(2) 0.038(2) 0.0068(19) 0.012(2) -0.0014(17)
C18 0.024(2) 0.0173(19) 0.028(2) -0.0019(17) -0.0015(18) -0.0007(15)
C19 0.036(3) 0.020(2) 0.038(2) -0.0013(19) 0.020(2) 0.0011(18)
C20 0.037(3) 0.016(2) 0.047(3) 0.0023(19) 0.019(2) -0.0017(18)
O1 0.048(2) 0.0229(15) 0.0381(17) -0.0132(15) -0.0010(15) -0.0059(13)
S1 0.0303(11) 0.0219(8) 0.0310(8) -0.0015(7) -0.0025(7) -0.0043(6)
S1' 0.040(3) 0.038(3) 0.036(2) -0.001(2) 0.0012(19) -0.0055(18)
C1 0.074(4) 0.066(4) 0.063(4) 0.014(4) -0.024(4) -0.011(3)
C2 0.071(4) 0.031(3) 0.050(4) -0.012(3) 0.008(3) -0.003(3)
C1' 0.051(6) 0.039(6) 0.037(6) -0.004(5) 0.005(5) -0.002(4)
C2' 0.041(6) 0.036(6) 0.043(6) -0.008(5) 0.005(5) -0.006(4)

loop_
_atom_type_symbol
_atom_type_description
_atom_type_scat_dispersion_real
_atom_type_scat_dispersion_imag
_atom_type_scat_source
C C 0.0033 0.0016 'International Tables Vol C Tables 4.2.6.8 and 6.1.1.4'
H H 0.0000 0.0000 'International Tables Vol C Tables 4.2.6.8 and 6.1.1.4'
N N 0.0061 0.0033 'International Tables Vol C Tables 4.2.6.8 and 6.1.1.4'
O O 0.0106 0.0060 'International Tables Vol C Tables 4.2.6.8 and 6.1.1.4'
S S 0.1246 0.1234 'International Tables Vol C Tables 4.2.6.8 and 6.1.1.4'
Cd Cd -0.8075 1.2024 'International Tables Vol C Tables 4.2.6.8 and 6.1.1.4'

loop_
_geom_angle_atom_site_label_1
_geom_angle_atom_site_label_2
_geom_angle_atom_site_label_3
_geom_angle_site_symmetry_1
_geom_angle_site_symmetry_3
_geom_angle
_geom_angle_publ_flag
O1 Cd1 O1 . 3 82.45(16) ?
O1 Cd1 N11 . 3 139.32(10) ?
O1 Cd1 N11 3 3 98.40(11) ?
O1 Cd1 N11 . . 98.40(11) ?
O1 Cd1 N11 3 . 139.32(10) ?
N11 Cd1 N11 3 . 106.09(15) ?
O1 Cd1 N12 . . 128.62(10) ?
O1 Cd1 N12 3 . 91.54(11) ?
N11 Cd1 N12 3 . 92.06(11) ?
N11 Cd1 N12 . . 56.20(11) ?
O1 Cd1 N12 . 3 91.54(11) ?
O1 Cd1 N12 3 3 128.62(10) ?
N11 Cd1 N12 3 3 56.20(11) ?
N11 Cd1 N12 . 3 92.06(11) ?
N12 Cd1 N12 . 3 128.72(14) ?
O12 S11 O11 . . 115.81(17) ?
O12 S11 N11 . . 112.60(17) ?
O11 S11 N11 . . 104.83(17) ?
O12 S11 C15 . . 107.54(17) ?
O11 S11 C15 . . 107.16(17) ?
N11 S11 C15 . . 108.61(17) ?
C11 N11 S11 . . 122.9(3) ?
C11 N11 Cd1 . . 99.3(2) ?
S11 N11 Cd1 . . 136.84(18) ?
C12 N12 C11 . . 117.4(3) ?
C12 N12 Cd1 . . 147.1(3) ?
C11 N12 Cd1 . . 92.8(2) ?
C14 N13 C11 . . 114.8(3) ?
C18 N14 H14A . . 114(3) ?
C18 N14 H14B . . 114(3) ?
H14A N14 H14B . . 130(4) ?
N13 C11 N12 . . 125.1(3) ?
N13 C11 N11 . . 123.9(3) ?
N12 C11 N11 . . 110.9(3) ?
N12 C12 C13 . . 121.6(4) ?
N12 C12 H12 . . 119.2 ?
C13 C12 H12 . . 119.2 ?
C12 C13 C14 . . 117.1(4) ?
C12 C13 H13 . . 121.5 ?
C14 C13 H13 . . 121.5 ?
N13 C14 C13 . . 123.8(4) ?
N13 C14 H14 . . 118.1 ?
C13 C14 H14 . . 118.1 ?
C16 C15 C20 . . 118.6(4) ?
C16 C15 S11 . . 120.3(3) ?
C20 C15 S11 . . 120.6(3) ?
C17 C16 C15 . . 121.2(4) ?
C17 C16 H16 . . 119.4 ?
C15 C16 H16 . . 119.4 ?
C16 C17 C18 . . 120.5(4) ?
C16 C17 H17 . . 119.7 ?
C18 C17 H17 . . 119.7 ?
N14 C18 C19 . . 121.9(4) ?
N14 C18 C17 . . 120.3(4) ?
C19 C18 C17 . . 117.8(4) ?
C20 C19 C18 . . 120.7(4) ?
C20 C19 H19 . . 119.6 ?
C18 C19 H19 . . 119.6 ?
C19 C20 C15 . . 121.1(4) ?
C19 C20 H20 . . 119.4 ?
C15 C20 H20 . . 119.4 ?
S1' O1 S1 . . 46.5(2) ?
S1' O1 Cd1 . . 134.0(2) ?
S1 O1 Cd1 . . 122.32(18) ?
O1 S1 C2 . . 105.3(3) ?
O1 S1 C1 . . 106.8(3) ?
C2 S1 C1 . . 100.1(5) ?
O1 S1' C1' . . 110.7(7) ?
O1 S1' C2' . . 110.0(6) ?
C1' S1' C2' . . 101.4(9) ?
S1' C1' H1'1 . . 109.5 ?
S1' C1' H1'2 . . 109.5 ?
H1'1 C1' H1'2 . . 109.5 ?
S1' C1' H1'3 . . 109.5 ?
H1'1 C1' H1'3 . . 109.5 ?
H1'2 C1' H1'3 . . 109.5 ?
S1' C2' H2'1 . . 109.5 ?
S1' C2' H2'2 . . 109.5 ?
H2'1 C2' H2'2 . . 109.5 ?
S1' C2' H2'3 . . 109.5 ?
H2'1 C2' H2'3 . . 109.5 ?
H2'2 C2' H2'3 . . 109.5 ?

loop_
_geom_bond_atom_site_label_1
_geom_bond_atom_site_label_2
_geom_bond_site_symmetry_2
_geom_bond_distance
_geom_bond_publ_flag
Cd1 O1 . 2.268(3) y
Cd1 O1 3 2.268(3) ?
Cd1 N11 3 2.305(3) ?
Cd1 N11 . 2.305(3) y
Cd1 N12 . 2.452(3) y
Cd1 N12 3 2.452(3) ?
S11 O12 . 1.442(3) ?
S11 O11 . 1.449(3) ?
S11 N11 . 1.602(3) ?
S11 C15 . 1.762(4) ?
N11 C11 . 1.364(5) ?
N12 C12 . 1.333(5) ?
N12 C11 . 1.361(5) ?
N13 C14 . 1.339(5) ?
N13 C11 . 1.351(5) ?
N14 C18 . 1.366(5) y
N14 H14A . 0.94(3) ?
N14 H14B . 0.95(3) ?
C12 C13 . 1.369(6) ?
C12 H12 . 0.9500 ?
C13 C14 . 1.385(6) ?
C13 H13 . 0.9500 ?
C14 H14 . 0.9500 ?
C15 C16 . 1.381(5) ?
C15 C20 . 1.385(6) ?
C16 C17 . 1.373(6) ?
C16 H16 . 0.9500 ?
C17 C18 . 1.412(6) ?
C17 H17 . 0.9500 ?
C18 C19 . 1.391(6) ?
C19 C20 . 1.380(6) ?
C19 H19 . 0.9500 ?
C20 H20 . 0.9500 ?
O1 S1' . 1.452(5) ?
O1 S1 . 1.516(3) ?
S1 C2 . 1.738(7) ?
S1 C1 . 1.763(8) ?
S1' C1' . 1.689(16) ?
S1' C2' . 1.774(18) ?
C1 H1A . 0.9800 ?
C1 H1B . 0.9800 ?
C1 H1C . 0.9800 ?
C2 H2A . 0.9800 ?
C2 H2B . 0.9800 ?
C2 H2C . 0.9800 ?
C1' H1'1 . 0.9800 ?
C1' H1'2 . 0.9800 ?
C1' H1'3 . 0.9800 ?
C2' H2'1 . 0.9800 ?
C2' H2'2 . 0.9800 ?
C2' H2'3 . 0.9800 ?

loop_
_geom_hbond_atom_site_label_D
_geom_hbond_atom_site_label_H
_geom_hbond_atom_site_label_A
_geom_hbond_site_symmetry_A
_geom_hbond_distance_DH
_geom_hbond_distance_HA
_geom_hbond_distance_DA
_geom_hbond_angle_DHA
N14 H14A N13 7_565 0.94(3) 2.30(3) 3.168(5) 152(4)
N14 H14B O11 8_565 0.95(3) 2.02(3) 2.967(5) 173(4)

loop_
_geom_torsion_atom_site_label_1
_geom_torsion_atom_site_label_2
_geom_torsion_atom_site_label_3
_geom_torsion_atom_site_label_4
_geom_torsion_site_symmetry_1
_geom_torsion_site_symmetry_2
_geom_torsion_site_symmetry_3
_geom_torsion_site_symmetry_4
_geom_torsion
_geom_torsion_publ_flag
O12 S11 N11 C11 . . . . -52.9(3) ?
O11 S11 N11 C11 . . . . -179.7(3) ?
C15 S11 N11 C11 . . . . 66.1(3) ?
O12 S11 N11 Cd1 . . . . 140.9(2) ?
O11 S11 N11 Cd1 . . . . 14.2(3) ?
C15 S11 N11 Cd1 . . . . -100.1(3) ?
O1 Cd1 N11 C11 . . . . 137.0(2) ?
O1 Cd1 N11 C11 3 . . . 48.8(3) ?
N11 Cd1 N11 C11 3 . . . -75.9(2) ?
N12 Cd1 N11 C11 . . . . 5.6(2) ?
N12 Cd1 N11 C11 3 . . . -131.2(2) ?
O1 Cd1 N11 S11 . . . . -54.8(3) ?
O1 Cd1 N11 S11 3 . . . -142.9(2) ?
N11 Cd1 N11 S11 3 . . . 92.4(3) ?
N12 Cd1 N11 S11 . . . . 173.9(3) ?
N12 Cd1 N11 S11 3 . . . 37.1(3) ?
O1 Cd1 N12 C12 . . . . 125.0(5) ?
O1 Cd1 N12 C12 3 . . . 43.4(5) ?
N11 Cd1 N12 C12 3 . . . -55.0(5) ?
N11 Cd1 N12 C12 . . . . -163.1(5) ?
N12 Cd1 N12 C12 3 . . . -101.8(5) ?
O1 Cd1 N12 C11 . . . . -77.5(2) ?
O1 Cd1 N12 C11 3 . . . -159.1(2) ?
N11 Cd1 N12 C11 3 . . . 102.5(2) ?
N11 Cd1 N12 C11 . . . . -5.6(2) ?
N12 Cd1 N12 C11 3 . . . 55.66(19) ?
C14 N13 C11 N12 . . . . 2.6(6) ?
C14 N13 C11 N11 . . . . -176.9(4) ?
C12 N12 C11 N13 . . . . -4.7(6) ?
Cd1 N12 C11 N13 . . . . -171.2(3) ?
C12 N12 C11 N11 . . . . 174.9(3) ?
Cd1 N12 C11 N11 . . . . 8.4(3) ?
S11 N11 C11 N13 . . . . 0.0(5) ?
Cd1 N11 C11 N13 . . . . 170.5(3) ?
S11 N11 C11 N12 . . . . -179.5(3) ?
Cd1 N11 C11 N12 . . . . -9.1(3) ?
C11 N12 C12 C13 . . . . 3.3(6) ?
Cd1 N12 C12 C13 . . . . 157.7(4) ?
N12 C12 C13 C14 . . . . -0.2(7) ?
C11 N13 C14 C13 . . . . 0.9(6) ?
C12 C13 C14 N13 . . . . -2.1(7) ?
O12 S11 C15 C16 . . . . -20.1(4) ?
O11 S11 C15 C16 . . . . 105.1(3) ?
N11 S11 C15 C16 . . . . -142.2(3) ?
O12 S11 C15 C20 . . . . 168.7(3) ?
O11 S11 C15 C20 . . . . -66.1(4) ?
N11 S11 C15 C20 . . . . 46.6(4) ?
C20 C15 C16 C17 . . . . 2.6(6) ?
S11 C15 C16 C17 . . . . -168.8(3) ?
C15 C16 C17 C18 . . . . -1.0(7) ?
C16 C17 C18 N14 . . . . 179.3(4) ?
C16 C17 C18 C19 . . . . -1.6(6) ?
N14 C18 C19 C20 . . . . -178.4(4) ?
C17 C18 C19 C20 . . . . 2.5(6) ?
C18 C19 C20 C15 . . . . -0.9(7) ?
C16 C15 C20 C19 . . . . -1.7(7) ?
S11 C15 C20 C19 . . . . 169.7(4) ?
O1 Cd1 O1 S1' 3 . . . -115.6(4) ?
N11 Cd1 O1 S1' 3 . . . -21.5(4) ?
N11 Cd1 O1 S1' . . . . 105.5(4) ?
N12 Cd1 O1 S1' . . . . 158.5(3) ?
N12 Cd1 O1 S1' 3 . . . 13.1(4) ?
O1 Cd1 O1 S1 3 . . . -57.01(18) ?
N11 Cd1 O1 S1 3 . . . 37.1(3) ?
N11 Cd1 O1 S1 . . . . 164.1(2) ?
N12 Cd1 O1 S1 . . . . -142.92(18) ?
N12 Cd1 O1 S1 3 . . . 71.8(2) ?
S1' O1 S1 C2 . . . . -86.3(4) ?
Cd1 O1 S1 C2 . . . . 151.5(4) ?
S1' O1 S1 C1 . . . . 19.5(4) ?
Cd1 O1 S1 C1 . . . . -102.7(4) ?
S1 O1 S1' C1' . . . . -45.6(7) ?
Cd1 O1 S1' C1' . . . . 50.6(8) ?
S1 O1 S1' C2' . . . . 65.6(7) ?
Cd1 O1 S1' C2' . . . . 161.8(6) ?
